data_4303678
loop_
_publ_author_name
'Xiao-Qing Zhao'
'Bin Zhao'
'Shi Wei'
'Peng Cheng'

_publ_section_title
;
Synthesis, Structures, and Luminescent and Magnetic Properties of Ln-Ag
Heterometal-Organic Frameworks
;
_journal_name_full 'Inorganic Chemistry'
_journal_page_first 11048
_journal_page_last 11057
_journal_paper_doi 10.1021/ic901291b
_journal_volume 48
_journal_year 2009
_chemical_formula_moiety 'C14 H6 Ag3 Dy N2 O11'
_chemical_formula_sum 'C14 H6 Ag3 Dy N2 O11'
_chemical_formula_weight 864.32
_chemical_name_systematic
; 
 ? 
;
_space_group_IT_number 52
_symmetry_cell_setting orthorhombic
_symmetry_space_group_name_Hall '-P 2a 2bc'
_symmetry_space_group_name_H-M 'P n n a'
_atom_sites_solution_hydrogens geom
_atom_sites_solution_primary direct
_atom_sites_solution_secondary difmap
_audit_creation_method SHELXL-97
_cell_angle_alpha 90.00
_cell_angle_beta 90.00
_cell_angle_gamma 90.00
_cell_formula_units_Z 4
_cell_length_a 8.2603(12)
_cell_length_b 14.530(2)
_cell_length_c 13.796(2)
_cell_measurement_reflns_used 3788
_cell_measurement_temperature 294(2)
_cell_measurement_theta_max 26.36
_cell_measurement_theta_min 2.87
_cell_volume 1655.8(4)
_computing_cell_refinement 'Bruker SMART'
_computing_data_collection 'Bruker SMART'
_computing_data_reduction 'Bruker SAINT'
_computing_molecular_graphics 'Bruker SHELXTL'
_computing_publication_material 'Bruker SHELXTL'
_computing_structure_refinement 'SHELXL-97 (Sheldrick, 1997)'
_computing_structure_solution 'SHELXS-97 (Sheldrick, 1990)'
_diffrn_ambient_temperature 294(2)
_diffrn_measured_fraction_theta_full 0.995
_diffrn_measured_fraction_theta_max 0.995
_diffrn_measurement_device_type 'CCD area detector'
_diffrn_measurement_method 'phi and omega scans'
_diffrn_radiation_monochromator graphite
_diffrn_radiation_source 'fine-focus sealed tube'
_diffrn_radiation_type MoK\a
_diffrn_radiation_wavelength 0.71073
_diffrn_reflns_av_R_equivalents 0.0377
_diffrn_reflns_av_sigmaI/netI 0.0279
_diffrn_reflns_limit_h_max 10
_diffrn_reflns_limit_h_min -10
_diffrn_reflns_limit_k_max 18
_diffrn_reflns_limit_k_min -14
_diffrn_reflns_limit_l_max 17
_diffrn_reflns_limit_l_min -15
_diffrn_reflns_number 8663
_diffrn_reflns_theta_full 26.43
_diffrn_reflns_theta_max 26.43
_diffrn_reflns_theta_min 2.04
_exptl_absorpt_coefficient_mu 8.030
_exptl_absorpt_correction_T_max 1.000000
_exptl_absorpt_correction_T_min 0.477880
_exptl_absorpt_correction_type multi-scan
_exptl_absorpt_process_details SADABS
_exptl_crystal_colour colorless
_exptl_crystal_density_diffrn 3.467
_exptl_crystal_density_method 'not measured'
_exptl_crystal_description Prism
_exptl_crystal_F_000 1596
_exptl_crystal_size_max 0.20
_exptl_crystal_size_mid 0.18
_exptl_crystal_size_min 0.16
_refine_diff_density_max 1.597
_refine_diff_density_min -1.302
_refine_diff_density_rms 0.183
_refine_ls_extinction_method none
_refine_ls_goodness_of_fit_ref 1.067
_refine_ls_hydrogen_treatment constr
_refine_ls_matrix_type full
_refine_ls_number_parameters 142
_refine_ls_number_reflns 1703
_refine_ls_number_restraints 0
_refine_ls_restrained_S_all 1.067
_refine_ls_R_factor_all 0.0348
_refine_ls_R_factor_gt 0.0257
_refine_ls_shift/su_max 0.003
_refine_ls_shift/su_mean 0.000
_refine_ls_structure_factor_coef Fsqd
_refine_ls_weighting_details 'calc w=1/[\s^2^(Fo^2^)+(0.0296P)^2^+3.8853P] where P=(Fo^2^+2Fc^2^)/3'
_refine_ls_weighting_scheme calc
_refine_ls_wR_factor_gt 0.0574
_refine_ls_wR_factor_ref 0.0604
_reflns_number_gt 1434
_reflns_number_total 1703
_reflns_threshold_expression >2sigma(I)
_cod_data_source_file ic901291b_si_001_08.cif
_cod_data_source_block 8
_cod_depositor_comments
;
The following automatic conversions were performed:
'_symmetry_cell_setting' value 'Orthorhombic' changed to 'orthorhombic'
according to '/home/saulius/struct/CIF-dictionaries/cif_core.dic'
dictionary named 'cif_core.dic' version 2.4.1 from
2010-06-29.

'_exptl_absorpt_correction_type' value 'MULTI-SCAN' changed
to 'multi-scan' according to
'/home/saulius/struct/CIF-dictionaries/cif_core.dic' dictionary named
'cif_core.dic' version 2.4.1 from
2010-06-29.

'_refine_ls_hydrogen_treatment' value 'CONSTR' changed to
'constr' according to '/home/saulius/struct/CIF-dictionaries/cif_core.dic'
dictionary named 'cif_core.dic' version 2.4.1 from 2010-06-29.

Automatic conversion script
Id: cif_fix_enum 1527 2010-12-29 10:47:43Z saulius 
;
_cod_database_code 4303678

loop_
_symmetry_equiv_pos_as_xyz
'x, y, z'
'-x+1/2, -y, z'
'-x+1/2, y+1/2, -z+1/2'
'x, -y+1/2, -z+1/2'
'-x, -y, -z'
'x-1/2, y, -z'
'x-1/2, -y-1/2, z-1/2'
'-x, y-1/2, z-1/2'

loop_
_atom_site_label
_atom_site_type_symbol
_atom_site_fract_x
_atom_site_fract_y
_atom_site_fract_z
_atom_site_U_iso_or_equiv
_atom_site_adp_type
_atom_site_occupancy
_atom_site_symmetry_multiplicity
_atom_site_calc_flag
_atom_site_refinement_flags
_atom_site_disorder_assembly
_atom_site_disorder_group
Dy1 Dy 0.02603(4) 0.7500 0.2500 0.01167(10) Uani 1 2 d S . .
Ag1 Ag 0.05519(6) 0.48839(3) 0.31945(3) 0.03369(14) Uani 1 1 d . . .
Ag2 Ag -0.2500 0.5000 0.44892(5) 0.03146(17) Uani 1 2 d S . .
O1 O 0.2252(4) 0.8676(2) 0.2576(2) 0.0214(8) Uani 1 1 d . . .
O2 O 0.4141(5) 0.9458(3) 0.3394(3) 0.0271(9) Uani 1 1 d . . .
O3 O 0.3195(4) 0.8377(2) 0.6858(2) 0.0172(7) Uani 1 1 d . . .
O4 O -0.0697(5) 0.5970(3) 0.5322(2) 0.0244(9) Uani 1 1 d . . .
O5 O -0.0482(4) 0.6386(2) 0.3778(2) 0.0165(7) Uani 1 1 d . . .
O6 O -0.2500 0.5000 0.2743(4) 0.0259(12) Uani 1 2 d S . .
H6A H -0.2262 0.5483 0.2401 0.031 Uiso 1 1 d R . .
N1 N 0.1411(5) 0.7764(3) 0.4135(3) 0.0127(8) Uani 1 1 d . . .
C1 C 0.2999(6) 0.8910(3) 0.3351(4) 0.0169(10) Uani 1 1 d . . .
C2 C 0.2429(6) 0.8465(3) 0.4279(4) 0.0153(10) Uani 1 1 d . . .
C3 C 0.3011(6) 0.8721(3) 0.5176(4) 0.0167(10) Uani 1 1 d . . .
H3 H 0.3699 0.9225 0.5236 0.020 Uiso 1 1 calc R . .
C4 C 0.2554(6) 0.8214(3) 0.6002(3) 0.0145(10) Uani 1 1 d . . .
C5 C 0.1436(6) 0.7482(3) 0.5852(3) 0.0150(10) Uani 1 1 d . . .
H5 H 0.1051 0.7143 0.6375 0.018 Uiso 1 1 calc R . .
C6 C 0.0932(6) 0.7281(3) 0.4928(4) 0.0140(9) Uani 1 1 d . . .
C7 C -0.0163(6) 0.6491(3) 0.4667(4) 0.0144(10) Uani 1 1 d . . .

loop_
_atom_site_aniso_label
_atom_site_aniso_U_11
_atom_site_aniso_U_22
_atom_site_aniso_U_33
_atom_site_aniso_U_23
_atom_site_aniso_U_13
_atom_site_aniso_U_12
Dy1 0.01433(16) 0.01338(17) 0.00730(16) 0.00024(11) 0.000 0.000
Ag1 0.0475(3) 0.0360(3) 0.0176(2) -0.00302(18) 0.00550(19) 0.0156(2)
Ag2 0.0276(3) 0.0301(3) 0.0367(4) 0.000 0.000 -0.0127(3)
O1 0.028(2) 0.0237(19) 0.0126(17) 0.0004(14) -0.0008(15) -0.0103(16)
O2 0.025(2) 0.032(2) 0.024(2) 0.0053(16) -0.0030(17) -0.0139(17)
O3 0.0198(19) 0.0181(18) 0.0136(17) -0.0025(13) -0.0051(14) 0.0017(14)
O4 0.036(2) 0.026(2) 0.0116(19) 0.0056(15) -0.0034(15) -0.0123(17)
O5 0.0221(19) 0.0174(17) 0.0099(17) 0.0001(13) -0.0009(14) -0.0024(14)
O6 0.039(3) 0.019(3) 0.020(3) 0.000 0.000 -0.008(2)
N1 0.014(2) 0.014(2) 0.010(2) 0.0013(15) -0.0028(15) -0.0020(16)
C1 0.016(2) 0.016(3) 0.018(3) 0.0066(19) 0.002(2) 0.000(2)
C2 0.014(2) 0.016(2) 0.016(2) 0.0036(19) 0.000(2) 0.002(2)
C3 0.012(2) 0.018(3) 0.020(3) 0.003(2) -0.002(2) -0.0029(19)
C4 0.015(2) 0.014(2) 0.015(2) 0.0004(18) -0.001(2) 0.0044(19)
C5 0.016(2) 0.016(2) 0.013(2) 0.0034(18) 0.0013(18) 0.000(2)
C6 0.011(2) 0.015(2) 0.015(2) 0.0036(19) 0.002(2) 0.0009(18)
C7 0.013(2) 0.014(2) 0.016(3) -0.0002(18) -0.0013(19) 0.0021(19)

loop_
_atom_type_symbol
_atom_type_description
_atom_type_scat_dispersion_real
_atom_type_scat_dispersion_imag
_atom_type_scat_source
C C 0.0033 0.0016 'International Tables Vol C Tables 4.2.6.8 and 6.1.1.4'
H H 0.0000 0.0000 'International Tables Vol C Tables 4.2.6.8 and 6.1.1.4'
N N 0.0061 0.0033 'International Tables Vol C Tables 4.2.6.8 and 6.1.1.4'
O O 0.0106 0.0060 'International Tables Vol C Tables 4.2.6.8 and 6.1.1.4'
Ag Ag -0.8971 1.1015 'International Tables Vol C Tables 4.2.6.8 and 6.1.1.4'
Dy Dy -0.1892 4.4098 'International Tables Vol C Tables 4.2.6.8 and 6.1.1.4'

loop_
_geom_angle_atom_site_label_1
_geom_angle_atom_site_label_2
_geom_angle_atom_site_label_3
_geom_angle
_geom_angle_site_symmetry_1
_geom_angle_site_symmetry_3
_geom_angle_publ_flag
O3 Dy1 O3 84.58(17) 7_575 6_556 ?
O3 Dy1 O1 157.97(12) 7_575 . ?
O3 Dy1 O1 95.64(12) 6_556 . ?
O3 Dy1 O1 95.64(12) 7_575 4_565 ?
O3 Dy1 O1 157.97(12) 6_556 4_565 ?
O1 Dy1 O1 92.28(19) . 4_565 ?
O3 Dy1 O5 74.28(11) 7_575 . ?
O3 Dy1 O5 84.48(11) 6_556 . ?
O1 Dy1 O5 127.72(11) . . ?
O1 Dy1 O5 74.45(12) 4_565 . ?
O3 Dy1 O5 84.48(11) 7_575 4_565 ?
O3 Dy1 O5 74.28(11) 6_556 4_565 ?
O1 Dy1 O5 74.45(12) . 4_565 ?
O1 Dy1 O5 127.72(11) 4_565 4_565 ?
O5 Dy1 O5 151.27(16) . 4_565 ?
O3 Dy1 N1 81.28(13) 7_575 4_565 ?
O3 Dy1 N1 136.00(12) 6_556 4_565 ?
O1 Dy1 N1 83.44(12) . 4_565 ?
O1 Dy1 N1 65.33(12) 4_565 4_565 ?
O5 Dy1 N1 130.05(12) . 4_565 ?
O5 Dy1 N1 63.06(12) 4_565 4_565 ?
O3 Dy1 N1 136.00(12) 7_575 . ?
O3 Dy1 N1 81.27(13) 6_556 . ?
O1 Dy1 N1 65.33(12) . . ?
O1 Dy1 N1 83.44(12) 4_565 . ?
O5 Dy1 N1 63.06(12) . . ?
O5 Dy1 N1 130.05(12) 4_565 . ?
N1 Dy1 N1 134.88(18) 4_565 . ?
O2 Ag1 O4 132.18(13) 3_545 5_566 ?
O2 Ag1 O5 125.93(12) 3_545 . ?
O4 Ag1 O5 101.29(12) 5_566 . ?
O2 Ag1 Ag2 131.06(10) 3_545 . ?
O4 Ag1 Ag2 64.90(10) 5_566 . ?
O5 Ag1 Ag2 58.92(8) . . ?
O2 Ag1 Ag1 85.31(10) 3_545 2_565 ?
O4 Ag1 Ag1 90.25(9) 5_566 2_565 ?
O5 Ag1 Ag1 104.52(8) . 2_565 ?
Ag2 Ag1 Ag1 143.572(15) . 2_565 ?
O4 Ag2 O4 121.46(17) . 2_465 ?
O4 Ag2 O6 119.27(8) . . ?
O4 Ag2 O6 119.27(8) 2_465 . ?
O4 Ag2 Ag1 78.38(9) . . ?
O4 Ag2 Ag1 139.98(9) 2_465 . ?
O6 Ag2 Ag1 54.742(15) . . ?
O4 Ag2 Ag1 139.98(9) . 2_465 ?
O4 Ag2 Ag1 78.38(9) 2_465 2_465 ?
O6 Ag2 Ag1 54.742(15) . 2_465 ?
Ag1 Ag2 Ag1 109.48(3) . 2_465 ?
C1 O1 Dy1 124.2(3) . . ?
C1 O2 Ag1 102.3(3) . 3 ?
C4 O3 Dy1 122.9(3) . 6_656 ?
C7 O4 Ag2 103.4(3) . . ?
C7 O4 Ag1 155.1(3) . 5_566 ?
Ag2 O4 Ag1 97.98(13) . 5_566 ?
C7 O5 Dy1 124.2(3) . . ?
C7 O5 Ag1 110.4(3) . . ?
Dy1 O5 Ag1 105.04(12) . . ?
Ag2 O6 H6A 123.0 . . ?
C2 N1 C6 117.2(4) . . ?
C2 N1 Dy1 119.7(3) . . ?
C6 N1 Dy1 122.7(3) . . ?
O2 C1 O1 125.4(5) . . ?
O2 C1 C2 118.2(4) . . ?
O1 C1 C2 116.4(4) . . ?
N1 C2 C3 124.0(4) . . ?
N1 C2 C1 113.3(4) . . ?
C3 C2 C1 122.5(4) . . ?
C2 C3 C4 119.4(4) . . ?
C2 C3 H3 120.3 . . ?
C4 C3 H3 120.3 . . ?
O3 C4 C3 121.6(4) . . ?
O3 C4 C5 121.8(4) . . ?
C3 C4 C5 116.5(4) . . ?
C6 C5 C4 119.5(4) . . ?
C6 C5 H5 120.3 . . ?
C4 C5 H5 120.3 . . ?
N1 C6 C5 123.3(4) . . ?
N1 C6 C7 112.1(4) . . ?
C5 C6 C7 124.5(4) . . ?
O4 C7 O5 123.5(4) . . ?
O4 C7 C6 119.8(4) . . ?
O5 C7 C6 116.7(4) . . ?

loop_
_geom_bond_atom_site_label_1
_geom_bond_atom_site_label_2
_geom_bond_distance
_geom_bond_site_symmetry_2
_geom_bond_publ_flag
Dy1 O3 2.307(3) 7_575 ?
Dy1 O3 2.307(3) 6_556 ?
Dy1 O1 2.374(3) . ?
Dy1 O1 2.374(3) 4_565 ?
Dy1 O5 2.470(3) . ?
Dy1 O5 2.470(3) 4_565 ?
Dy1 N1 2.478(4) 4_565 ?
Dy1 N1 2.478(4) . ?
Ag1 O2 2.291(4) 3_545 ?
Ag1 O4 2.396(3) 5_566 ?
Ag1 O5 2.479(3) . ?
Ag1 Ag2 3.0942(7) . ?
Ag1 Ag1 3.2359(11) 2_565 ?
Ag2 O4 2.351(4) . ?
Ag2 O4 2.351(4) 2_465 ?
Ag2 O6 2.408(5) . ?
Ag2 Ag1 3.0942(7) 2_465 ?
O1 C1 1.281(6) . ?
O2 C1 1.236(6) . ?
O2 Ag1 2.291(4) 3 ?
O3 C4 1.314(6) . ?
O3 Dy1 2.307(3) 6_656 ?
O4 C7 1.259(6) . ?
O4 Ag1 2.396(3) 5_566 ?
O5 C7 1.264(6) . ?
O6 H6A 0.8685 . ?
N1 C2 1.335(6) . ?
N1 C6 1.360(6) . ?
C1 C2 1.510(7) . ?
C2 C3 1.379(7) . ?
C3 C4 1.409(7) . ?
C3 H3 0.9300 . ?
C4 C5 1.424(7) . ?
C5 C6 1.372(7) . ?
C5 H5 0.9300 . ?
C6 C7 1.505(7) . ?

loop_
_geom_torsion_atom_site_label_1
_geom_torsion_atom_site_label_2
_geom_torsion_atom_site_label_3
_geom_torsion_atom_site_label_4
_geom_torsion
_geom_torsion_site_symmetry_1
_geom_torsion_site_symmetry_2
_geom_torsion_site_symmetry_3
_geom_torsion_site_symmetry_4
_geom_torsion_publ_flag
O2 Ag1 Ag2 O4 -159.52(16) 3_545 . . . ?
O4 Ag1 Ag2 O4 75.36(15) 5_566 . . . ?
O5 Ag1 Ag2 O4 -46.97(13) . . . . ?
Ag1 Ag1 Ag2 O4 24.15(10) 2_565 . . . ?
O2 Ag1 Ag2 O4 74.8(2) 3_545 . . 2_465 ?
O4 Ag1 Ag2 O4 -50.35(18) 5_566 . . 2_465 ?
O5 Ag1 Ag2 O4 -172.68(17) . . . 2_465 ?
Ag1 Ag1 Ag2 O4 -101.57(14) 2_565 . . 2_465 ?
O2 Ag1 Ag2 O6 -20.36(13) 3_545 . . . ?
O4 Ag1 Ag2 O6 -145.47(9) 5_566 . . . ?
O5 Ag1 Ag2 O6 92.20(9) . . . . ?
Ag1 Ag1 Ag2 O6 163.31(4) 2_565 . . . ?
O2 Ag1 Ag2 Ag1 -20.36(13) 3_545 . . 2_465 ?
O4 Ag1 Ag2 Ag1 -145.47(9) 5_566 . . 2_465 ?
O5 Ag1 Ag2 Ag1 92.20(9) . . . 2_465 ?
Ag1 Ag1 Ag2 Ag1 163.31(4) 2_565 . . 2_465 ?
O3 Dy1 O1 C1 167.8(4) 7_575 . . . ?
O3 Dy1 O1 C1 78.4(4) 6_556 . . . ?
O1 Dy1 O1 C1 -81.0(4) 4_565 . . . ?
O5 Dy1 O1 C1 -9.0(5) . . . . ?
O5 Dy1 O1 C1 150.3(4) 4_565 . . . ?
N1 Dy1 O1 C1 -145.9(4) 4_565 . . . ?
N1 Dy1 O1 C1 0.7(4) . . . . ?
O4 Ag2 O4 C7 -168.4(3) 2_465 . . . ?
O6 Ag2 O4 C7 11.6(3) . . . . ?
Ag1 Ag2 O4 C7 49.4(3) . . . . ?
Ag1 Ag2 O4 C7 -57.2(4) 2_465 . . . ?
O4 Ag2 O4 Ag1 24.48(6) 2_465 . . 5_566 ?
O6 Ag2 O4 Ag1 -155.52(6) . . . 5_566 ?
Ag1 Ag2 O4 Ag1 -117.78(12) . . . 5_566 ?
Ag1 Ag2 O4 Ag1 135.68(8) 2_465 . . 5_566 ?
O3 Dy1 O5 C7 -159.6(4) 7_575 . . . ?
O3 Dy1 O5 C7 -73.7(4) 6_556 . . . ?
O1 Dy1 O5 C7 19.2(4) . . . . ?
O1 Dy1 O5 C7 99.8(4) 4_565 . . . ?
O5 Dy1 O5 C7 -115.8(4) 4_565 . . . ?
N1 Dy1 O5 C7 136.6(3) 4_565 . . . ?
N1 Dy1 O5 C7 9.3(3) . . . . ?
O3 Dy1 O5 Ag1 72.07(13) 7_575 . . . ?
O3 Dy1 O5 Ag1 157.97(14) 6_556 . . . ?
O1 Dy1 O5 Ag1 -109.16(15) . . . . ?
O1 Dy1 O5 Ag1 -28.55(12) 4_565 . . . ?
O5 Dy1 O5 Ag1 115.91(11) 4_565 . . . ?
N1 Dy1 O5 Ag1 8.3(2) 4_565 . . . ?
N1 Dy1 O5 Ag1 -119.03(16) . . . . ?
O2 Ag1 O5 C7 -165.0(3) 3_545 . . . ?
O4 Ag1 O5 C7 23.0(3) 5_566 . . . ?
Ag2 Ag1 O5 C7 74.3(3) . . . . ?
Ag1 Ag1 O5 C7 -70.2(3) 2_565 . . . ?
O2 Ag1 O5 Dy1 -28.8(2) 3_545 . . . ?
O4 Ag1 O5 Dy1 159.24(13) 5_566 . . . ?
Ag2 Ag1 O5 Dy1 -149.47(14) . . . . ?
Ag1 Ag1 O5 Dy1 66.01(11) 2_565 . . . ?
O3 Dy1 N1 C2 -166.9(3) 7_575 . . . ?
O3 Dy1 N1 C2 -94.2(4) 6_556 . . . ?
O1 Dy1 N1 C2 6.2(3) . . . . ?
O1 Dy1 N1 C2 101.7(4) 4_565 . . . ?
O5 Dy1 N1 C2 177.6(4) . . . . ?
O5 Dy1 N1 C2 -33.3(4) 4_565 . . . ?
N1 Dy1 N1 C2 56.8(3) 4_565 . . . ?
O3 Dy1 N1 C6 6.4(4) 7_575 . . . ?
O3 Dy1 N1 C6 79.1(4) 6_556 . . . ?
O1 Dy1 N1 C6 179.5(4) . . . . ?
O1 Dy1 N1 C6 -85.0(4) 4_565 . . . ?
O5 Dy1 N1 C6 -9.1(3) . . . . ?
O5 Dy1 N1 C6 140.0(3) 4_565 . . . ?
N1 Dy1 N1 C6 -129.9(4) 4_565 . . . ?
Ag1 O2 C1 O1 0.3(6) 3 . . . ?
Ag1 O2 C1 C2 179.8(4) 3 . . . ?
Dy1 O1 C1 O2 172.9(4) . . . . ?
Dy1 O1 C1 C2 -6.5(6) . . . . ?
C6 N1 C2 C3 0.0(7) . . . . ?
Dy1 N1 C2 C3 173.6(4) . . . . ?
C6 N1 C2 C1 175.2(4) . . . . ?
Dy1 N1 C2 C1 -11.1(5) . . . . ?
O2 C1 C2 N1 -168.1(4) . . . . ?
O1 C1 C2 N1 11.4(6) . . . . ?
O2 C1 C2 C3 7.2(7) . . . . ?
O1 C1 C2 C3 -173.3(5) . . . . ?
N1 C2 C3 C4 1.5(7) . . . . ?
C1 C2 C3 C4 -173.4(4) . . . . ?
Dy1 O3 C4 C3 -99.4(5) 6_656 . . . ?
Dy1 O3 C4 C5 76.8(5) 6_656 . . . ?
C2 C3 C4 O3 173.5(4) . . . . ?
C2 C3 C4 C5 -2.9(7) . . . . ?
O3 C4 C5 C6 -173.3(4) . . . . ?
C3 C4 C5 C6 3.1(7) . . . . ?
C2 N1 C6 C5 0.3(7) . . . . ?
Dy1 N1 C6 C5 -173.2(3) . . . . ?
C2 N1 C6 C7 -178.0(4) . . . . ?
Dy1 N1 C6 C7 8.6(5) . . . . ?
C4 C5 C6 N1 -1.9(7) . . . . ?
C4 C5 C6 C7 176.1(4) . . . . ?
Ag2 O4 C7 O5 -6.4(6) . . . . ?
Ag1 O4 C7 O5 142.1(6) 5_566 . . . ?
Ag2 O4 C7 C6 174.3(3) . . . . ?
Ag1 O4 C7 C6 -37.3(10) 5_566 . . . ?
Dy1 O5 C7 O4 172.1(4) . . . . ?
Ag1 O5 C7 O4 -61.9(5) . . . . ?
Dy1 O5 C7 C6 -8.6(6) . . . . ?
Ag1 O5 C7 C6 117.5(4) . . . . ?
N1 C6 C7 O4 179.2(4) . . . . ?
C5 C6 C7 O4 1.1(7) . . . . ?
N1 C6 C7 O5 -0.1(6) . . . . ?
C5 C6 C7 O5 -178.3(4) . . . . ?
